data_7157619
loop_
_publ_author_name
'Chang, Meng-Yang'
'Chen, Kuan-Ting'
'Chen, Han-Yu'

_publ_section_title
;
 One-pot construction of dispirocyclohexanes via
 K<sub>2</sub>CO<sub>3</sub>-mediated desulfonylative
 Michael-Michael-aldol (2 + 2 + 2) annulation of sulfonyl 2-pyridyl
 flavanones and methylketones.
;
_journal_issue 32
_journal_name_full 'Organic &amp; biomolecular chemistry'
_journal_page_first 6297
_journal_page_last 6311
_journal_paper_doi 10.1039/d0ob01404d
_journal_volume 18
_journal_year 2020
_chemical_formula_moiety 'C31 H22 Cl2 N2 O5'
_chemical_formula_sum 'C31 H22 Cl2 N2 O5'
_chemical_formula_weight 573.40
_space_group_crystal_system triclinic
_space_group_IT_number 2
_space_group_name_Hall '-P 1'
_space_group_name_H-M_alt 'P -1'
_atom_sites_solution_hydrogens geom
_atom_sites_solution_primary dual
_audit_creation_date 2019-10-20
_audit_creation_method
;
Olex2 1.2
(compiled 2018.05.29 svn.r3508 for OlexSys, GUI svn.r5506)
;
_audit_update_record
;
2019-11-15 deposited with the CCDC.	2020-07-24 downloaded from the CCDC.
;
_cell_angle_alpha 89.110(4)
_cell_angle_beta 67.910(4)
_cell_angle_gamma 68.542(5)
_cell_formula_units_Z 2
_cell_length_a 10.8001(6)
_cell_length_b 11.3693(6)
_cell_length_c 13.4193(5)
_cell_measurement_reflns_used 6820
_cell_measurement_temperature 293(2)
_cell_measurement_theta_max 25.7930
_cell_measurement_theta_min 2.1580
_cell_volume 1406.67(14)
_computing_cell_refinement 'CrysAlisPro 1.171.41.36a (Rigaku OD, 2019)'
_computing_data_collection 'CrysAlisPro 1.171.41.36a (Rigaku OD, 2019)'
_computing_data_reduction 'CrysAlisPro 1.171.41.36a (Rigaku OD, 2019)'
_computing_molecular_graphics 'Olex2 (Dolomanov et al., 2009)'
_computing_publication_material 'Olex2 (Dolomanov et al., 2009)'
_computing_structure_refinement 'XL (Sheldrick, 2008)'
_computing_structure_solution 'ShelXT (Sheldrick, 2015)'
_diffrn_ambient_temperature 293(2)
_diffrn_detector 'Hybrid Pixel Array Detector'
_diffrn_detector_area_resol_mean 10.0000
_diffrn_measured_fraction_theta_full 0.997
_diffrn_measured_fraction_theta_max 0.939
_diffrn_measurement_details
;
List of Runs (angles in degrees, time in seconds):

  # Type    Start    End  Width  t~exp~   \w     \q     \k     \f   Frames
#--------------------------------------------------------------------------
  1  \w     33.00  62.00   0.50   21.80    --   10.60  82.00 150.00   58
  2  \w     -4.00  25.00   0.50   21.80    --   10.60  82.00 150.00   58
  3  \w    -12.00  92.00   0.50   21.80    --   10.60  82.00 120.00  208
  4  \w    -17.00  28.00   0.50   21.80    --   10.60  82.00 -30.00   90
  5  \w     31.00  63.00   0.50   21.80    --   10.60  82.00 -30.00   64
  6  \w     -2.00  25.00   0.50   21.80    --   10.60  77.00  60.00   54
  7  \w     57.00  82.00   0.50   21.80    --   10.60  77.00  60.00   50
  8  \w    -78.00 -29.00   0.50   21.80    --   10.60 -77.00 150.00   98
  9  \w    -14.00  11.00   0.50   21.80    --   10.60 -77.00 150.00   50
 10  \w    -78.00  35.00   0.50   21.80    --   10.60 -77.00  60.00  226
 11  \w    -13.00  29.00   0.50   21.80    --   10.60  82.00-150.00   84
 12  \w     46.00  73.00   0.50   21.80    --   10.60  82.00-150.00   54
 13  \w     -4.00  35.00   0.50   21.80    --   10.60  82.00   0.00   78
 14  \w     44.00  71.00   0.50   21.80    --   10.60  82.00   0.00   54
 15  \w    -19.00   9.00   0.50   21.80    --   10.60  57.00 -90.00   56
 16  \w     64.00  99.00   0.50   21.80    --   10.60  57.00 -90.00   70
 17  \w     -3.00  86.00   0.50   21.80    --   10.60  82.00-120.00  178
 18  \w     26.00  51.00   0.50   21.80    --  -10.90   0.00 -60.00   50
 19  \w    -16.00  11.00   0.50   21.80    --  -10.90   0.00 -60.00   54
 20  \w    -99.00 -45.00   0.50   21.80    --  -10.90   0.00 -60.00  108
;
_diffrn_measurement_device 'four-circle diffractometer'
_diffrn_measurement_device_type 'XtaLAB Pro II AFC12 (RINC): Kappa single'
_diffrn_measurement_method '\w scans'
_diffrn_orient_matrix_type 'CrysAlisPro convention (1999,Acta A55,543-557)'
_diffrn_orient_matrix_UB_11 0.0457289000
_diffrn_orient_matrix_UB_12 0.0261805000
_diffrn_orient_matrix_UB_13 0.0092946000
_diffrn_orient_matrix_UB_21 -0.0430367000
_diffrn_orient_matrix_UB_22 0.0114758000
_diffrn_orient_matrix_UB_23 0.0565982000
_diffrn_orient_matrix_UB_31 0.0444271000
_diffrn_orient_matrix_UB_32 -0.0613865000
_diffrn_orient_matrix_UB_33 0.0055484000
_diffrn_radiation_monochromator mirror
_diffrn_radiation_probe x-ray
_diffrn_radiation_type MoK\a
_diffrn_radiation_wavelength 0.71073
_diffrn_reflns_av_R_equivalents 0.0493
_diffrn_reflns_av_unetI/netI 0.0702
_diffrn_reflns_Laue_measured_fraction_full 0.997
_diffrn_reflns_Laue_measured_fraction_max 0.939
_diffrn_reflns_limit_h_max 12
_diffrn_reflns_limit_h_min -13
_diffrn_reflns_limit_k_max 14
_diffrn_reflns_limit_k_min -13
_diffrn_reflns_limit_l_max 16
_diffrn_reflns_limit_l_min -17
_diffrn_reflns_number 19610
_diffrn_reflns_point_group_measured_fraction_full 0.997
_diffrn_reflns_point_group_measured_fraction_max 0.939
_diffrn_reflns_theta_full 25.242
_diffrn_reflns_theta_max 27.038
_diffrn_reflns_theta_min 2.169
_diffrn_source 'micro-focus sealed X-ray tube'
_diffrn_source_type 'Rigaku (Mo) X-ray Source'
_exptl_absorpt_coefficient_mu 0.274
_exptl_absorpt_correction_T_max 1.00000
_exptl_absorpt_correction_T_min 0.55616
_exptl_absorpt_correction_type multi-scan
_exptl_absorpt_process_details
;
CrysAlisPro 1.171.41.36a (Rigaku Oxford Diffraction, 2019)
Empirical absorption correction using spherical harmonics,
 implemented in SCALE3 ABSPACK scaling algorithm.
;
_exptl_crystal_colour 'clear light colourless'
_exptl_crystal_colour_lustre clear
_exptl_crystal_colour_modifier light
_exptl_crystal_colour_primary colourless
_exptl_crystal_density_diffrn 1.354
_exptl_crystal_description block
_exptl_crystal_F_000 592
_exptl_crystal_size_max 0.2
_exptl_crystal_size_mid 0.2
_exptl_crystal_size_min 0.2
_refine_diff_density_max 0.822
_refine_diff_density_min -0.419
_refine_diff_density_rms 0.068
_refine_ls_extinction_method none
_refine_ls_goodness_of_fit_ref 1.063
_refine_ls_hydrogen_treatment constr
_refine_ls_matrix_type full
_refine_ls_number_parameters 363
_refine_ls_number_reflns 5795
_refine_ls_number_restraints 12
_refine_ls_restrained_S_all 1.063
_refine_ls_R_factor_all 0.1426
_refine_ls_R_factor_gt 0.0846
_refine_ls_shift/su_max 0.000
_refine_ls_shift/su_mean 0.000
_refine_ls_structure_factor_coef Fsqd
_refine_ls_weighting_details 'w=1/[\s^2^(Fo^2^)+(0.1081P)^2^+0.9612P] where P=(Fo^2^+2Fc^2^)/3'
_refine_ls_weighting_scheme calc
_refine_ls_wR_factor_gt 0.2025
_refine_ls_wR_factor_ref 0.2297
_reflns_Friedel_coverage 0.000
_reflns_number_gt 3616
_reflns_number_total 5795
_reflns_threshold_expression 'I > 2\s(I)'
_cod_data_source_file d0ob01404d2.cif
_cod_data_source_block exp_58
_cod_depositor_comments 'Adding full bibliography for 7157612--7157619.cif.'
_cod_original_cell_volume 1406.67(13)
_cod_database_code 7157619
_shelx_shelxl_version_number 2014/7
_chemical_oxdiff_formula 'c31 H22 Cl2 N2 O5'
_shelx_space_group_comment
;
The symmetry employed for this shelxl refinement is uniquely defined
by the following loop, which should always be used as a source of
symmetry information in preference to the above space-group names.
They are only intended as comments.
;
_shelx_estimated_absorpt_t_max 0.947
_shelx_estimated_absorpt_t_min 0.947
_diffrn_oxdiff_digest_frames
;
019e15e91ccf508ea9d196f154fbb962fd00025a4d5
;
_reflns_odcompleteness_completeness 98.94
_reflns_odcompleteness_iscentric 1
_reflns_odcompleteness_theta 26.32
_olex2_refinement_description
;
1. Fixed Uiso
 At 1.2 times of:
  All C(H) groups, All C(H,H) groups
 At 1.5 times of:
  All C(H,H,H) groups, All O(H) groups
2. Uiso/Uaniso restraints and constraints
Uanis(Cl1) \\sim Ueq, Uanis(Cl2) \\sim Ueq: with sigma of 0.05 and sigma for
terminal atoms of 0.05
3.a Ternary CH refined with riding coordinates:
 C16(H16), C2(H2)
3.b Secondary CH2 refined with riding coordinates:
 C1(H1A,H1B)
3.c Aromatic/amide H refined with riding coordinates:
 C28(H28), C7(H7), C25(H25), C10(H10), C13(H13), C18(H18), C6(H6), C5(H5A),
 C27(H27), C12(H12), C11(H11), C26(H26), C19(H19), C20(H20)
3.d Idealised Me refined as rotating group:
 C31(H31A,H31B,H31C)
3.e Idealised tetrahedral OH refined as rotating group:
 O5(H5)
;
_olex2_submission_special_instructions 'No special instructions were received'
_oxdiff_exptl_absorpt_empirical_details
;
Empirical correction (ABSPACK) includes:
- Absorption correction using spherical harmonics
- Frame scaling
;
_oxdiff_exptl_absorpt_empirical_full_max 1.533
_oxdiff_exptl_absorpt_empirical_full_min 0.572

loop_
_space_group_symop_operation_xyz
'x, y, z'
'-x, -y, -z'

loop_
_atom_site_label
_atom_site_type_symbol
_atom_site_fract_x
_atom_site_fract_y
_atom_site_fract_z
_atom_site_U_iso_or_equiv
_atom_site_adp_type
_atom_site_occupancy
_atom_site_site_symmetry_order
_atom_site_calc_flag
_atom_site_refinement_flags_posn
_atom_site_refinement_flags_adp
_atom_site_refinement_flags_occupancy
_atom_site_disorder_assembly
_atom_site_disorder_group
Cl1 Cl 0.7971(2) 0.91608(16) 0.04285(10) 0.1066(6) Uani 1 1 d . U . . .
Cl2 Cl 0.03005(19) 0.6390(2) 0.18978(15) 0.1272(7) Uani 1 1 d . U . . .
O1 O 0.4128(3) 0.7272(2) 0.22958(17) 0.0354(6) Uani 1 1 d . . . . .
O4 O 0.5026(3) 0.4593(2) 0.16799(16) 0.0365(6) Uani 1 1 d . . . . .
O2 O 0.3047(3) 0.8110(2) 0.51157(18) 0.0451(6) Uani 1 1 d . . . . .
O5 O 0.6678(3) 0.4074(2) 0.3675(2) 0.0479(7) Uani 1 1 d . . . . .
H5 H 0.6542 0.3427 0.3864 0.072 Uiso 1 1 calc GR . . . .
O3 O 0.4464(3) 0.3006(2) 0.4004(2) 0.0557(8) Uani 1 1 d . . . . .
N1 N 0.6821(3) 0.7959(3) 0.1939(2) 0.0444(8) Uani 1 1 d . . . . .
N2 N 0.2026(4) 0.6066(3) 0.2884(3) 0.0534(9) Uani 1 1 d . . . . .
C3 C 0.6290(4) 0.7747(3) 0.2969(3) 0.0337(8) Uani 1 1 d . . . . .
C16 C 0.3917(4) 0.5715(3) 0.3567(3) 0.0327(8) Uani 1 1 d . . . . .
H16 H 0.3985 0.5546 0.4267 0.039 Uiso 1 1 calc R . . . .
C8 C 0.4304(4) 0.6901(3) 0.3292(2) 0.0319(8) Uani 1 1 d . . . . .
C22 C 0.5038(4) 0.4506(3) 0.2758(2) 0.0331(8) Uani 1 1 d . . . . .
C9 C 0.3005(4) 0.8411(3) 0.2548(3) 0.0371(8) Uani 1 1 d . . . . .
C17 C 0.2357(4) 0.5986(3) 0.3757(3) 0.0384(8) Uani 1 1 d . . . . .
C29 C 0.4629(4) 0.3662(3) 0.1435(3) 0.0385(8) Uani 1 1 d . . . . .
C24 C 0.4366(4) 0.2906(3) 0.2238(3) 0.0389(8) Uani 1 1 d . . . . .
C2 C 0.5858(4) 0.6610(3) 0.3172(3) 0.0340(8) Uani 1 1 d . . . . .
H2 H 0.5892 0.6384 0.3871 0.041 Uiso 1 1 calc R . . . .
C23 C 0.4592(4) 0.3372(3) 0.3129(3) 0.0382(8) Uani 1 1 d . . . . .
C1 C 0.6929(4) 0.5433(3) 0.2334(3) 0.0381(8) Uani 1 1 d . . . . .
H1A H 0.6892 0.5597 0.1632 0.046 Uiso 1 1 calc R . . . .
H1B H 0.7903 0.5276 0.2270 0.046 Uiso 1 1 calc R . . . .
C15 C 0.3217(4) 0.8054(3) 0.4160(3) 0.0366(8) Uani 1 1 d . . . . .
C14 C 0.2467(4) 0.8974(3) 0.3611(3) 0.0393(8) Uani 1 1 d . . . . .
C30 C 0.6608(4) 0.4247(3) 0.2634(3) 0.0392(8) Uani 1 1 d . . . . .
C28 C 0.4482(4) 0.3483(4) 0.0473(3) 0.0493(10) Uani 1 1 d . . . . .
H28 H 0.4654 0.3999 -0.0065 0.059 Uiso 1 1 calc R . . . .
C7 C 0.6191(4) 0.8491(3) 0.3824(3) 0.0439(9) Uani 1 1 d . . . . .
H7 H 0.5805 0.8330 0.4533 0.053 Uiso 1 1 calc R . . . .
C25 C 0.3961(5) 0.1911(4) 0.2104(3) 0.0564(11) Uani 1 1 d . . . . .
H25 H 0.3793 0.1391 0.2639 0.068 Uiso 1 1 calc R . . . .
C4 C 0.7257(5) 0.8915(4) 0.1776(3) 0.0564(11) Uani 1 1 d . . . . .
C10 C 0.2386(5) 0.8978(4) 0.1836(3) 0.0528(10) Uani 1 1 d . . . . .
H10 H 0.2738 0.8595 0.1124 0.063 Uiso 1 1 calc R . . . .
C13 C 0.1322(4) 1.0160(4) 0.3987(3) 0.0542(11) Uani 1 1 d . . . . .
H13 H 0.0981 1.0554 0.4693 0.065 Uiso 1 1 calc R . . . .
C31 C 0.7732(4) 0.3089(4) 0.1800(3) 0.0546(10) Uani 1 1 d . . . . .
H31A H 0.8682 0.2966 0.1752 0.082 Uiso 1 1 calc GR . . . .
H31B H 0.7688 0.3224 0.1104 0.082 Uiso 1 1 calc GR . . . .
H31C H 0.7536 0.2345 0.2017 0.082 Uiso 1 1 calc GR . . . .
C18 C 0.1319(4) 0.6178(4) 0.4798(3) 0.0534(10) Uani 1 1 d . . . . .
H18 H 0.1571 0.6115 0.5393 0.064 Uiso 1 1 calc R . . . .
C6 C 0.6669(5) 0.9471(4) 0.3612(3) 0.0550(11) Uani 1 1 d . . . . .
H6 H 0.6612 0.9978 0.4178 0.066 Uiso 1 1 calc R . . . .
C5 C 0.7226(5) 0.9695(4) 0.2570(4) 0.0605(12) Uani 1 1 d . . . . .
H5A H 0.7570 1.0343 0.2401 0.073 Uiso 1 1 calc R . . . .
C27 C 0.4072(5) 0.2510(4) 0.0355(3) 0.0645(13) Uani 1 1 d . . . . .
H27 H 0.3959 0.2365 -0.0279 0.077 Uiso 1 1 calc R . . . .
C12 C 0.0710(5) 1.0731(4) 0.3286(4) 0.0689(13) Uani 1 1 d . . . . .
H12 H -0.0057 1.1525 0.3514 0.083 Uiso 1 1 calc R . . . .
C11 C 0.1240(5) 1.0121(5) 0.2226(4) 0.0679(13) Uani 1 1 d . . . . .
H11 H 0.0790 1.0512 0.1770 0.081 Uiso 1 1 calc R . . . .
C26 C 0.3818(6) 0.1726(5) 0.1151(3) 0.0695(13) Uani 1 1 d . . . . .
H26 H 0.3547 0.1069 0.1035 0.083 Uiso 1 1 calc R . . . .
C21 C 0.0662(5) 0.6329(4) 0.3066(4) 0.0670(13) Uani 1 1 d . . . . .
C19 C -0.0091(5) 0.6463(5) 0.4939(4) 0.0737(14) Uani 1 1 d . . . . .
H19 H -0.0808 0.6603 0.5633 0.088 Uiso 1 1 calc R . . . .
C20 C -0.0431(5) 0.6540(5) 0.4055(5) 0.0770(15) Uani 1 1 d . . . . .
H20 H -0.1377 0.6729 0.4126 0.092 Uiso 1 1 calc R . . . .

loop_
_atom_site_aniso_label
_atom_site_aniso_U_11
_atom_site_aniso_U_22
_atom_site_aniso_U_33
_atom_site_aniso_U_23
_atom_site_aniso_U_13
_atom_site_aniso_U_12
Cl1 0.1802(16) 0.1434(14) 0.0642(8) 0.0595(8) -0.0605(9) -0.1253(13)
Cl2 0.1058(12) 0.1864(19) 0.1305(14) 0.0244(12) -0.0940(11) -0.0527(12)
O1 0.0479(14) 0.0331(14) 0.0304(12) 0.0057(10) -0.0221(11) -0.0145(12)
O4 0.0601(15) 0.0343(14) 0.0295(12) 0.0086(10) -0.0257(11) -0.0257(12)
O2 0.0632(17) 0.0450(16) 0.0332(13) 0.0004(11) -0.0227(12) -0.0237(14)
O5 0.0682(17) 0.0473(17) 0.0540(15) 0.0221(12) -0.0434(14) -0.0310(14)
O3 0.099(2) 0.0547(17) 0.0425(15) 0.0250(13) -0.0444(15) -0.0456(17)
N1 0.064(2) 0.050(2) 0.0379(17) 0.0155(14) -0.0285(15) -0.0344(17)
N2 0.054(2) 0.057(2) 0.062(2) 0.0056(17) -0.0368(17) -0.0213(18)
C3 0.046(2) 0.0295(19) 0.0345(17) 0.0083(15) -0.0216(16) -0.0186(17)
C16 0.043(2) 0.0319(19) 0.0318(17) 0.0069(15) -0.0212(15) -0.0171(17)
C8 0.041(2) 0.0313(19) 0.0276(16) 0.0036(14) -0.0172(15) -0.0142(16)
C22 0.050(2) 0.0332(19) 0.0265(16) 0.0082(14) -0.0242(15) -0.0188(17)
C9 0.042(2) 0.033(2) 0.0391(19) 0.0120(16) -0.0175(16) -0.0167(19)
C17 0.046(2) 0.030(2) 0.047(2) 0.0058(16) -0.0229(18) -0.0174(17)
C29 0.054(2) 0.034(2) 0.0376(19) 0.0041(16) -0.0227(17) -0.0223(18)
C24 0.055(2) 0.034(2) 0.0388(19) 0.0045(16) -0.0240(17) -0.0236(18)
C2 0.046(2) 0.034(2) 0.0303(17) 0.0085(15) -0.0203(15) -0.0198(18)
C23 0.052(2) 0.033(2) 0.0378(19) 0.0078(16) -0.0236(17) -0.0192(18)
C1 0.043(2) 0.035(2) 0.0407(19) 0.0062(16) -0.0181(16) -0.0180(18)
C15 0.045(2) 0.032(2) 0.040(2) 0.0052(16) -0.0196(16) -0.0201(17)
C14 0.047(2) 0.030(2) 0.0405(19) 0.0056(16) -0.0164(17) -0.0160(19)
C30 0.051(2) 0.035(2) 0.0385(19) 0.0057(16) -0.0233(17) -0.0183(18)
C28 0.073(3) 0.055(3) 0.0335(19) 0.0058(17) -0.0263(19) -0.034(2)
C7 0.058(2) 0.043(2) 0.0390(19) 0.0046(17) -0.0218(18) -0.026(2)
C25 0.082(3) 0.051(3) 0.053(2) 0.0113(19) -0.030(2) -0.042(2)
C4 0.085(3) 0.058(3) 0.052(2) 0.026(2) -0.037(2) -0.046(3)
C10 0.059(3) 0.056(3) 0.041(2) 0.0188(19) -0.0207(19) -0.019(2)
C13 0.062(3) 0.040(2) 0.047(2) 0.0091(19) -0.012(2) -0.016(2)
C31 0.058(3) 0.034(2) 0.068(3) 0.0013(19) -0.024(2) -0.014(2)
C18 0.051(3) 0.055(3) 0.056(2) 0.007(2) -0.017(2) -0.027(2)
C6 0.080(3) 0.040(2) 0.057(3) -0.0001(19) -0.031(2) -0.032(2)
C5 0.085(3) 0.044(3) 0.075(3) 0.019(2) -0.040(3) -0.041(2)
C27 0.102(4) 0.081(3) 0.044(2) 0.009(2) -0.039(2) -0.061(3)
C12 0.063(3) 0.047(3) 0.066(3) 0.020(2) -0.009(2) -0.006(2)
C11 0.064(3) 0.064(3) 0.063(3) 0.030(3) -0.027(2) -0.011(3)
C26 0.112(4) 0.076(3) 0.059(3) 0.008(2) -0.044(3) -0.068(3)
C21 0.063(3) 0.068(3) 0.091(4) 0.013(3) -0.051(3) -0.028(3)
C19 0.054(3) 0.075(4) 0.085(3) 0.011(3) -0.014(3) -0.031(3)
C20 0.046(3) 0.067(3) 0.125(5) 0.016(3) -0.040(3) -0.024(3)

loop_
_atom_type_symbol
_atom_type_description
_atom_type_scat_dispersion_real
_atom_type_scat_dispersion_imag
_atom_type_scat_source
C C 0.0033 0.0016 'International Tables Vol C Tables 4.2.6.8 and 6.1.1.4'
H H 0.0000 0.0000 'International Tables Vol C Tables 4.2.6.8 and 6.1.1.4'
N N 0.0061 0.0033 'International Tables Vol C Tables 4.2.6.8 and 6.1.1.4'
O O 0.0106 0.0060 'International Tables Vol C Tables 4.2.6.8 and 6.1.1.4'
Cl Cl 0.1484 0.1585 'International Tables Vol C Tables 4.2.6.8 and 6.1.1.4'

loop_
_geom_angle_atom_site_label_1
_geom_angle_atom_site_label_2
_geom_angle_atom_site_label_3
_geom_angle
_geom_angle_site_symmetry_1
_geom_angle_site_symmetry_3
_geom_angle_publ_flag
C9 O1 C8 108.1(2) . . ?
C29 O4 C22 108.3(2) . . ?
C30 O5 H5 109.5 . . ?
C4 N1 C3 116.5(3) . . ?
C21 N2 C17 116.7(4) . . ?
N1 C3 C2 117.6(3) . . ?
N1 C3 C7 122.1(3) . . ?
C7 C3 C2 120.2(3) . . ?
C8 C16 H16 105.7 . . ?
C22 C16 H16 105.7 . . ?
C22 C16 C8 112.4(3) . . ?
C17 C16 H16 105.7 . . ?
C17 C16 C8 112.2(3) . . ?
C17 C16 C22 114.4(3) . . ?
O1 C8 C16 109.1(2) . . ?
O1 C8 C2 110.7(2) . . ?
O1 C8 C15 104.7(3) . . ?
C2 C8 C16 110.5(3) . . ?
C2 C8 C15 111.2(2) . . ?
C15 C8 C16 110.4(3) . . ?
O4 C22 C16 112.2(3) . . ?
O4 C22 C23 104.5(2) . . ?
O4 C22 C30 107.1(2) . . ?
C16 C22 C23 108.4(3) . . ?
C16 C22 C30 112.0(2) . . ?
C23 C22 C30 112.5(3) . . ?
O1 C9 C14 114.2(3) . . ?
O1 C9 C10 124.4(3) . . ?
C14 C9 C10 121.4(4) . . ?
N2 C17 C16 117.5(3) . . ?
N2 C17 C18 121.8(3) . . ?
C18 C17 C16 120.6(3) . . ?
O4 C29 C24 114.2(3) . . ?
O4 C29 C28 123.7(3) . . ?
C24 C29 C28 122.0(3) . . ?
C29 C24 C23 107.3(3) . . ?
C29 C24 C25 120.9(3) . . ?
C25 C24 C23 131.8(3) . . ?
C3 C2 C8 113.7(3) . . ?
C3 C2 H2 106.3 . . ?
C3 C2 C1 112.9(3) . . ?
C8 C2 H2 106.3 . . ?
C1 C2 C8 110.9(3) . . ?
C1 C2 H2 106.3 . . ?
O3 C23 C22 124.3(3) . . ?
O3 C23 C24 130.1(3) . . ?
C24 C23 C22 105.6(3) . . ?
C2 C1 H1A 109.1 . . ?
C2 C1 H1B 109.1 . . ?
H1A C1 H1B 107.9 . . ?
C30 C1 C2 112.4(3) . . ?
C30 C1 H1A 109.1 . . ?
C30 C1 H1B 109.1 . . ?
O2 C15 C8 124.4(3) . . ?
O2 C15 C14 129.9(3) . . ?
C14 C15 C8 105.7(3) . . ?
C9 C14 C15 106.8(3) . . ?
C9 C14 C13 120.8(3) . . ?
C13 C14 C15 132.1(3) . . ?
O5 C30 C22 108.4(3) . . ?
O5 C30 C1 105.7(3) . . ?
O5 C30 C31 110.3(3) . . ?
C1 C30 C22 109.2(3) . . ?
C31 C30 C22 112.4(3) . . ?
C31 C30 C1 110.6(3) . . ?
C29 C28 H28 121.8 . . ?
C27 C28 C29 116.5(3) . . ?
C27 C28 H28 121.8 . . ?
C3 C7 H7 120.4 . . ?
C6 C7 C3 119.2(3) . . ?
C6 C7 H7 120.4 . . ?
C24 C25 H25 121.3 . . ?
C26 C25 C24 117.4(4) . . ?
C26 C25 H25 121.3 . . ?
N1 C4 Cl1 115.8(3) . . ?
N1 C4 C5 125.6(4) . . ?
C5 C4 Cl1 118.5(3) . . ?
C9 C10 H10 121.5 . . ?
C11 C10 C9 117.0(4) . . ?
C11 C10 H10 121.5 . . ?
C14 C13 H13 121.0 . . ?
C12 C13 C14 118.1(4) . . ?
C12 C13 H13 121.0 . . ?
C30 C31 H31A 109.5 . . ?
C30 C31 H31B 109.5 . . ?
C30 C31 H31C 109.5 . . ?
H31A C31 H31B 109.5 . . ?
H31A C31 H31C 109.5 . . ?
H31B C31 H31C 109.5 . . ?
C17 C18 H18 120.6 . . ?
C19 C18 C17 118.9(4) . . ?
C19 C18 H18 120.6 . . ?
C7 C6 H6 120.2 . . ?
C5 C6 C7 119.6(3) . . ?
C5 C6 H6 120.2 . . ?
C4 C5 H5A 121.5 . . ?
C6 C5 C4 116.9(4) . . ?
C6 C5 H5A 121.5 . . ?
C28 C27 H27 118.8 . . ?
C28 C27 C26 122.4(3) . . ?
C26 C27 H27 118.8 . . ?
C13 C12 H12 120.0 . . ?
C13 C12 C11 120.0(4) . . ?
C11 C12 H12 120.0 . . ?
C10 C11 C12 122.6(4) . . ?
C10 C11 H11 118.7 . . ?
C12 C11 H11 118.7 . . ?
C25 C26 C27 120.8(4) . . ?
C25 C26 H26 119.6 . . ?
C27 C26 H26 119.6 . . ?
N2 C21 Cl2 114.7(4) . . ?
N2 C21 C20 125.7(4) . . ?
C20 C21 Cl2 119.6(4) . . ?
C18 C19 H19 120.3 . . ?
C20 C19 C18 119.5(5) . . ?
C20 C19 H19 120.3 . . ?
C21 C20 C19 117.4(4) . . ?
C21 C20 H20 121.3 . . ?
C19 C20 H20 121.3 . . ?

loop_
_geom_bond_atom_site_label_1
_geom_bond_atom_site_label_2
_geom_bond_distance
_geom_bond_site_symmetry_2
_geom_bond_publ_flag
Cl1 C4 1.743(4) . ?
Cl2 C21 1.747(5) . ?
O1 C8 1.454(4) . ?
O1 C9 1.349(4) . ?
O4 C22 1.453(3) . ?
O4 C29 1.364(4) . ?
O2 C15 1.224(4) . ?
O5 H5 0.8200 . ?
O5 C30 1.433(4) . ?
O3 C23 1.215(4) . ?
N1 C3 1.338(4) . ?
N1 C4 1.319(5) . ?
N2 C17 1.341(4) . ?
N2 C21 1.314(5) . ?
C3 C2 1.516(4) . ?
C3 C7 1.384(5) . ?
C16 H16 0.9800 . ?
C16 C8 1.552(4) . ?
C16 C22 1.541(5) . ?
C16 C17 1.516(5) . ?
C8 C2 1.531(5) . ?
C8 C15 1.532(5) . ?
C22 C23 1.549(5) . ?
C22 C30 1.553(5) . ?
C9 C14 1.385(5) . ?
C9 C10 1.386(5) . ?
C17 C18 1.381(5) . ?
C29 C24 1.378(5) . ?
C29 C28 1.386(5) . ?
C24 C23 1.451(4) . ?
C24 C25 1.389(5) . ?
C2 H2 0.9800 . ?
C2 C1 1.526(5) . ?
C1 H1A 0.9700 . ?
C1 H1B 0.9700 . ?
C1 C30 1.523(5) . ?
C15 C14 1.449(5) . ?
C14 C13 1.391(5) . ?
C30 C31 1.522(5) . ?
C28 H28 0.9300 . ?
C28 C27 1.365(5) . ?
C7 H7 0.9300 . ?
C7 C6 1.375(5) . ?
C25 H25 0.9300 . ?
C25 C26 1.373(5) . ?
C4 C5 1.380(6) . ?
C10 H10 0.9300 . ?
C10 C11 1.360(6) . ?
C13 H13 0.9300 . ?
C13 C12 1.370(6) . ?
C31 H31A 0.9600 . ?
C31 H31B 0.9600 . ?
C31 H31C 0.9600 . ?
C18 H18 0.9300 . ?
C18 C19 1.373(6) . ?
C6 H6 0.9300 . ?
C6 C5 1.360(6) . ?
C5 H5A 0.9300 . ?
C27 H27 0.9300 . ?
C27 C26 1.393(6) . ?
C12 H12 0.9300 . ?
C12 C11 1.400(6) . ?
C11 H11 0.9300 . ?
C26 H26 0.9300 . ?
C21 C20 1.355(7) . ?
C19 H19 0.9300 . ?
C19 C20 1.360(7) . ?
C20 H20 0.9300 . ?
